data_7154440
loop_
_publ_author_name
'Pham, Ngo Nghia'
'Dang, Thanh Tuan'
'Ngo, Ngoc Thang'
'Villinger, Alexander'
'Ehlers, Peter'
'Langer, Peter'

_publ_section_title
;
 Facile synthesis of 4- and 7-azaindoles from the corresponding imines by
 palladium-catalyzed cascade C-C and C-N coupling.
;
_journal_issue 21
_journal_name_full 'Organic &amp; biomolecular chemistry'
_journal_page_first 6047
_journal_page_last 6058
_journal_paper_doi 10.1039/c5ob00720h
_journal_volume 13
_journal_year 2015
_chemical_formula_moiety 'C20 H16 N2 O'
_chemical_formula_sum 'C20 H16 N2 O'
_chemical_formula_weight 300.35
_chemical_name_systematic
;
2-(4-Methoxyphenyl)-1-phenyl-1<i>H</i>-pyrrolo[3,2-<i>b</i>]pyridine
;
_space_group_crystal_system triclinic
_space_group_IT_number 2
_space_group_name_Hall '-P 1'
_space_group_name_H-M_alt 'P -1'
_symmetry_space_group_name_Hall '-P 1'
_symmetry_space_group_name_H-M 'P -1'
_atom_sites_solution_hydrogens geom
_audit_creation_method SHELXL-2013
_audit_update_record
;
2015-01-28 deposited with the CCDC.
2015-04-24 downloaded from the CCDC.
;
_cell_angle_alpha 74.9510(10)
_cell_angle_beta 77.5080(10)
_cell_angle_gamma 84.4900(10)
_cell_formula_units_Z 4
_cell_length_a 8.5374(2)
_cell_length_b 10.3276(2)
_cell_length_c 18.5918(3)
_cell_measurement_reflns_used 9888
_cell_measurement_temperature 173(2)
_cell_measurement_theta_max 32.38
_cell_measurement_theta_min 2.49
_cell_volume 1544.18(5)
_computing_cell_refinement 'Bruker Apex V7.51A'
_computing_data_collection 'Bruker Apex V7.51A'
_computing_data_reduction 'Bruker SAINT'
_computing_molecular_graphics 'ORTEP-3v2.01 (Farrugia, 1997)'
_computing_publication_material SHELXL-2013
_computing_structure_refinement 'SHELXL-2013 (Sheldrick, 2013)'
_computing_structure_solution 'SHELXS-2013 (Sheldrick, 2013)'
_diffrn_ambient_temperature 173(2)
_diffrn_measured_fraction_theta_full 0.999
_diffrn_measured_fraction_theta_max 0.999
_diffrn_measurement_device_type 'Bruker-Nonius Apex X8-CCD-diffractometer'
_diffrn_measurement_method 'phi and omega scans'
_diffrn_radiation_monochromator graphite
_diffrn_radiation_source 'sealed tube'
_diffrn_radiation_type MoK\a
_diffrn_radiation_wavelength 0.71073
_diffrn_reflns_av_R_equivalents 0.0312
_diffrn_reflns_av_unetI/netI 0.0327
_diffrn_reflns_laue_measured_fraction_full 0.999
_diffrn_reflns_laue_measured_fraction_max 0.999
_diffrn_reflns_limit_h_max 12
_diffrn_reflns_limit_h_min -12
_diffrn_reflns_limit_k_max 15
_diffrn_reflns_limit_k_min -15
_diffrn_reflns_limit_l_max 27
_diffrn_reflns_limit_l_min -28
_diffrn_reflns_number 53379
_diffrn_reflns_point_group_measured_fraction_full 0.999
_diffrn_reflns_point_group_measured_fraction_max 0.999
_diffrn_reflns_theta_full 25.242
_diffrn_reflns_theta_max 32.500
_diffrn_reflns_theta_min 2.315
_exptl_absorpt_coefficient_mu 0.081
_exptl_absorpt_correction_T_max 0.7464
_exptl_absorpt_correction_T_min 0.7180
_exptl_absorpt_correction_type multi-scan
_exptl_absorpt_process_details '(SADABS; Sheldrick, 2004)'
_exptl_crystal_colour colourless
_exptl_crystal_density_diffrn 1.292
_exptl_crystal_description block
_exptl_crystal_F_000 632
_exptl_crystal_size_max 0.290
_exptl_crystal_size_mid 0.280
_exptl_crystal_size_min 0.250
_refine_diff_density_max 0.295
_refine_diff_density_min -0.247
_refine_diff_density_rms 0.043
_refine_ls_extinction_method none
_refine_ls_goodness_of_fit_ref 1.054
_refine_ls_hydrogen_treatment constr
_refine_ls_matrix_type full
_refine_ls_number_parameters 417
_refine_ls_number_reflns 11167
_refine_ls_number_restraints 0
_refine_ls_restrained_S_all 1.054
_refine_ls_R_factor_all 0.0760
_refine_ls_R_factor_gt 0.0529
_refine_ls_shift/su_max 0.000
_refine_ls_shift/su_mean 0.000
_refine_ls_structure_factor_coef Fsqd
_refine_ls_weighting_details 'w=1/[\s^2^(Fo^2^)+(0.0453P)^2^+0.4232P] where P=(Fo^2^+2Fc^2^)/3'
_refine_ls_weighting_scheme calc
_refine_ls_wR_factor_gt 0.1125
_refine_ls_wR_factor_ref 0.1282
_reflns_Friedel_coverage 0.000
_reflns_number_gt 8411
_reflns_number_total 11167
_reflns_threshold_expression 'I > 2\s(I)'
_cod_data_source_file c5ob00720h2.cif
_cod_data_source_block is_pham1482
_cod_depositor_comments 'Adding full bibliography for 7154440--7154442.cif.'
_cod_database_code 7154440
_shelx_space_group_comment
;
The symmetry employed for this shelxl refinement is uniquely defined
by the following loop, which should always be used as a source of
symmetry information in preference to the above space-group names.
They are only intended as comments.
;
_shelx_estimated_absorpt_t_min 0.977
_shelx_estimated_absorpt_t_max 0.980
_shelxl_version_number 2013-4

loop_
_space_group_symop_operation_xyz
'x, y, z'
'-x, -y, -z'

loop_
_atom_site_label
_atom_site_type_symbol
_atom_site_fract_x
_atom_site_fract_y
_atom_site_fract_z
_atom_site_U_iso_or_equiv
_atom_site_adp_type
_atom_site_occupancy
_atom_site_site_symmetry_order
_atom_site_calc_flag
_atom_site_refinement_flags_posn
_atom_site_refinement_flags_adp
N1 N 0.59396(15) 0.65956(12) 0.58613(7) 0.0431(3) Uani 1 1 d . .
N2 N 0.91373(12) 0.70122(10) 0.42522(6) 0.0298(2) Uani 1 1 d . .
O1 O 0.87617(12) 0.57089(9) 0.10365(5) 0.0392(2) Uani 1 1 d . .
C1 C 0.79691(14) 0.65374(12) 0.39742(7) 0.0302(2) Uani 1 1 d . .
C2 C 0.66054(16) 0.63180(14) 0.45281(8) 0.0370(3) Uani 1 1 d . .
H2 H 0.5630 0.6001 0.4484 0.044 Uiso 1 1 calc R U
C3 C 0.69078(15) 0.66478(12) 0.51771(7) 0.0338(3) Uani 1 1 d . .
C4 C 0.6615(2) 0.69188(14) 0.63696(8) 0.0463(4) Uani 1 1 d . .
H4 H 0.5969 0.6890 0.6858 0.056 Uiso 1 1 calc R U
C5 C 0.8192(2) 0.72958(14) 0.62405(8) 0.0470(4) Uani 1 1 d . .
H5 H 0.8590 0.7494 0.6638 0.056 Uiso 1 1 calc R U
C6 C 0.91852(19) 0.73838(14) 0.55360(8) 0.0406(3) Uani 1 1 d . .
H6 H 1.0264 0.7646 0.5430 0.049 Uiso 1 1 calc R U
C7 C 0.85069(15) 0.70655(12) 0.49953(7) 0.0313(2) Uani 1 1 d . .
C8 C 1.07612(14) 0.73020(11) 0.38894(6) 0.0268(2) Uani 1 1 d . .
C9 C 1.13005(15) 0.85550(12) 0.38360(7) 0.0306(2) Uani 1 1 d . .
H9 H 1.0584 0.9213 0.4019 0.037 Uiso 1 1 calc R U
C10 C 1.28886(16) 0.88414(13) 0.35145(7) 0.0341(3) Uani 1 1 d . .
H10 H 1.3264 0.9695 0.3483 0.041 Uiso 1 1 calc R U
C11 C 1.39293(16) 0.78923(14) 0.32389(7) 0.0361(3) Uani 1 1 d . .
H11 H 1.5019 0.8090 0.3021 0.043 Uiso 1 1 calc R U
C12 C 1.33764(16) 0.66540(14) 0.32821(8) 0.0382(3) Uani 1 1 d . .
H12 H 1.4087 0.6007 0.3084 0.046 Uiso 1 1 calc R U
C13 C 1.17967(15) 0.63477(12) 0.36108(7) 0.0329(2) Uani 1 1 d . .
H13 H 1.1426 0.5491 0.3645 0.039 Uiso 1 1 calc R U
C14 C 0.82318(14) 0.63567(12) 0.32003(7) 0.0294(2) Uani 1 1 d . .
C15 C 0.89601(15) 0.73097(12) 0.25664(7) 0.0316(2) Uani 1 1 d . .
H15 H 0.9330 0.8099 0.2636 0.038 Uiso 1 1 calc R U
C16 C 0.91575(15) 0.71349(12) 0.18376(7) 0.0317(2) Uani 1 1 d . .
H16 H 0.9659 0.7797 0.1414 0.038 Uiso 1 1 calc R U
C17 C 0.86189(15) 0.59871(12) 0.17300(7) 0.0302(2) Uani 1 1 d . .
C18 C 0.78831(16) 0.50215(13) 0.23562(8) 0.0355(3) Uani 1 1 d . .
H18 H 0.7516 0.4233 0.2284 0.043 Uiso 1 1 calc R U
C19 C 0.76864(16) 0.52073(13) 0.30788(7) 0.0346(3) Uani 1 1 d . .
H19 H 0.7174 0.4547 0.3501 0.041 Uiso 1 1 calc R U
C20 C 0.9642(2) 0.66108(15) 0.03911(8) 0.0432(3) Uani 1 1 d . .
H20A H 0.9112 0.7507 0.0331 0.065 Uiso 1 1 calc R U
H20B H 0.9680 0.6292 -0.0065 0.065 Uiso 1 1 calc R U
H20C H 1.0737 0.6654 0.0464 0.065 Uiso 1 1 calc R U
N3 N 0.77687(13) 0.04105(10) -0.08078(6) 0.0324(2) Uani 1 1 d . .
N4 N 0.58230(11) 0.18145(9) 0.07244(5) 0.02368(18) Uani 1 1 d . .
O2 O 0.83666(11) 0.08650(11) 0.39014(5) 0.0393(2) Uani 1 1 d . .
C21 C 0.71597(12) 0.11643(10) 0.10034(6) 0.02273(19) Uani 1 1 d . .
C22 C 0.80794(13) 0.05365(11) 0.04821(6) 0.0263(2) Uani 1 1 d . .
H21 H 0.9049 0.0020 0.0535 0.032 Uiso 1 1 calc R U
C23 C 0.73151(13) 0.08009(10) -0.01528(6) 0.0246(2) Uani 1 1 d . .
C24 C 0.67961(17) 0.08381(12) -0.13011(7) 0.0344(3) Uani 1 1 d . .
H24 H 0.7084 0.0592 -0.1772 0.041 Uiso 1 1 calc R U
C25 C 0.53861(16) 0.16205(12) -0.11778(7) 0.0328(3) Uani 1 1 d . .
H25 H 0.4748 0.1877 -0.1556 0.039 Uiso 1 1 calc R U
C26 C 0.49153(15) 0.20239(11) -0.05081(7) 0.0292(2) Uani 1 1 d . .
H26 H 0.3965 0.2563 -0.0411 0.035 Uiso 1 1 calc R U
C27 C 0.59087(13) 0.15970(10) 0.00137(6) 0.02285(19) Uani 1 1 d . .
C28 C 0.47800(13) 0.28037(10) 0.10209(6) 0.0234(2) Uani 1 1 d . .
C29 C 0.31324(14) 0.27204(11) 0.11413(7) 0.0293(2) Uani 1 1 d . .
H29 H 0.2685 0.2016 0.1020 0.035 Uiso 1 1 calc R U
C30 C 0.21365(16) 0.36796(13) 0.14420(8) 0.0364(3) Uani 1 1 d . .
H30 H 0.1004 0.3638 0.1518 0.044 Uiso 1 1 calc R U
C31 C 0.27847(17) 0.46912(13) 0.16311(8) 0.0389(3) Uani 1 1 d . .
H31 H 0.2101 0.5331 0.1848 0.047 Uiso 1 1 calc R U
C32 C 0.44333(17) 0.47685(12) 0.15040(8) 0.0362(3) Uani 1 1 d . .
H32 H 0.4878 0.5465 0.1634 0.043 Uiso 1 1 calc R U
C33 C 0.54438(15) 0.38389(11) 0.11890(7) 0.0290(2) Uani 1 1 d . .
H33 H 0.6576 0.3909 0.1089 0.035 Uiso 1 1 calc R U
C34 C 0.74178(13) 0.11166(10) 0.17643(6) 0.02287(19) Uani 1 1 d . .
C35 C 0.61592(14) 0.10011(12) 0.23913(7) 0.0285(2) Uani 1 1 d . .
H35 H 0.5089 0.0991 0.2324 0.034 Uiso 1 1 calc R U
C36 C 0.64338(14) 0.09011(13) 0.31109(7) 0.0304(2) Uani 1 1 d . .
H36 H 0.5559 0.0811 0.3532 0.037 Uiso 1 1 calc R U
C37 C 0.79841(14) 0.09323(12) 0.32155(7) 0.0280(2) Uani 1 1 d . .
C38 C 0.92620(14) 0.10371(13) 0.25978(7) 0.0307(2) Uani 1 1 d . .
H38 H 1.0329 0.1051 0.2668 0.037 Uiso 1 1 calc R U
C39 C 0.89805(14) 0.11214(12) 0.18831(7) 0.0278(2) Uani 1 1 d . .
H39 H 0.9861 0.1184 0.1466 0.033 Uiso 1 1 calc R U
C40 C 0.70924(19) 0.06299(18) 0.45538(8) 0.0477(4) Uani 1 1 d . .
H40A H 0.6322 0.1400 0.4515 0.072 Uiso 1 1 calc R U
H40B H 0.7532 0.0509 0.5013 0.072 Uiso 1 1 calc R U
H40C H 0.6549 -0.0180 0.4581 0.072 Uiso 1 1 calc R U

loop_
_atom_site_aniso_label
_atom_site_aniso_U_11
_atom_site_aniso_U_22
_atom_site_aniso_U_33
_atom_site_aniso_U_23
_atom_site_aniso_U_13
_atom_site_aniso_U_12
N1 0.0379(6) 0.0446(6) 0.0353(6) -0.0027(5) 0.0048(5) 0.0071(5)
N2 0.0271(5) 0.0352(5) 0.0278(5) -0.0099(4) -0.0018(4) -0.0063(4)
O1 0.0461(6) 0.0416(5) 0.0336(5) -0.0113(4) -0.0095(4) -0.0106(4)
C1 0.0260(6) 0.0332(5) 0.0309(6) -0.0049(4) -0.0066(5) -0.0047(4)
C2 0.0259(6) 0.0463(7) 0.0344(7) -0.0020(5) -0.0044(5) -0.0060(5)
C3 0.0293(6) 0.0339(6) 0.0318(6) -0.0028(4) -0.0004(5) 0.0025(4)
C4 0.0563(9) 0.0409(7) 0.0321(7) -0.0081(5) 0.0056(6) 0.0087(6)
C5 0.0689(11) 0.0407(7) 0.0315(7) -0.0135(5) -0.0034(7) -0.0051(7)
C6 0.0492(8) 0.0404(6) 0.0339(7) -0.0128(5) -0.0031(6) -0.0112(6)
C7 0.0346(6) 0.0296(5) 0.0276(6) -0.0073(4) -0.0010(5) -0.0024(4)
C8 0.0253(5) 0.0319(5) 0.0232(5) -0.0056(4) -0.0053(4) -0.0036(4)
C9 0.0315(6) 0.0335(5) 0.0275(6) -0.0089(4) -0.0040(5) -0.0052(4)
C10 0.0349(7) 0.0403(6) 0.0280(6) -0.0065(5) -0.0056(5) -0.0126(5)
C11 0.0262(6) 0.0495(7) 0.0295(6) -0.0035(5) -0.0051(5) -0.0057(5)
C12 0.0305(6) 0.0408(6) 0.0390(7) -0.0080(5) -0.0027(5) 0.0039(5)
C13 0.0319(6) 0.0307(5) 0.0349(6) -0.0069(4) -0.0057(5) -0.0009(4)
C14 0.0247(5) 0.0329(5) 0.0312(6) -0.0060(4) -0.0077(4) -0.0042(4)
C15 0.0357(6) 0.0284(5) 0.0323(6) -0.0054(4) -0.0101(5) -0.0071(4)
C16 0.0339(6) 0.0305(5) 0.0299(6) -0.0029(4) -0.0080(5) -0.0066(4)
C17 0.0278(6) 0.0332(5) 0.0323(6) -0.0081(4) -0.0107(5) -0.0031(4)
C18 0.0354(7) 0.0345(6) 0.0399(7) -0.0083(5) -0.0109(5) -0.0124(5)
C19 0.0315(6) 0.0367(6) 0.0347(6) -0.0031(5) -0.0069(5) -0.0125(5)
C20 0.0517(9) 0.0461(7) 0.0322(7) -0.0079(5) -0.0093(6) -0.0068(6)
N3 0.0373(6) 0.0353(5) 0.0247(5) -0.0124(4) -0.0019(4) 0.0017(4)
N4 0.0203(4) 0.0284(4) 0.0245(4) -0.0113(3) -0.0040(3) 0.0010(3)
O2 0.0330(5) 0.0633(6) 0.0260(4) -0.0180(4) -0.0080(4) -0.0001(4)
C21 0.0189(5) 0.0259(4) 0.0240(5) -0.0073(4) -0.0034(4) -0.0021(3)
C22 0.0217(5) 0.0304(5) 0.0262(5) -0.0087(4) -0.0025(4) 0.0019(4)
C23 0.0242(5) 0.0257(4) 0.0231(5) -0.0078(4) -0.0004(4) -0.0025(4)
C24 0.0451(7) 0.0354(6) 0.0237(5) -0.0106(4) -0.0048(5) -0.0024(5)
C25 0.0395(7) 0.0344(6) 0.0262(6) -0.0065(4) -0.0105(5) -0.0036(5)
C26 0.0294(6) 0.0309(5) 0.0288(6) -0.0082(4) -0.0080(5) -0.0002(4)
C27 0.0226(5) 0.0244(4) 0.0223(5) -0.0075(4) -0.0029(4) -0.0035(4)
C28 0.0230(5) 0.0242(4) 0.0235(5) -0.0085(4) -0.0033(4) 0.0010(4)
C29 0.0241(5) 0.0298(5) 0.0365(6) -0.0133(4) -0.0060(5) 0.0013(4)
C30 0.0266(6) 0.0388(6) 0.0443(7) -0.0161(5) -0.0051(5) 0.0080(5)
C31 0.0429(7) 0.0339(6) 0.0427(7) -0.0184(5) -0.0104(6) 0.0138(5)
C32 0.0466(8) 0.0257(5) 0.0409(7) -0.0141(5) -0.0134(6) 0.0024(5)
C33 0.0292(6) 0.0264(5) 0.0329(6) -0.0086(4) -0.0063(5) -0.0036(4)
C34 0.0207(5) 0.0255(4) 0.0230(5) -0.0077(4) -0.0035(4) -0.0011(3)
C35 0.0197(5) 0.0401(6) 0.0257(5) -0.0084(4) -0.0030(4) -0.0038(4)
C36 0.0238(5) 0.0424(6) 0.0245(5) -0.0099(4) -0.0010(4) -0.0020(4)
C37 0.0273(6) 0.0340(5) 0.0251(5) -0.0106(4) -0.0067(4) 0.0000(4)
C38 0.0218(5) 0.0423(6) 0.0309(6) -0.0125(5) -0.0073(4) -0.0018(4)
C39 0.0207(5) 0.0366(5) 0.0265(5) -0.0101(4) -0.0018(4) -0.0028(4)
C40 0.0430(8) 0.0751(10) 0.0260(6) -0.0163(6) -0.0057(6) 0.0001(7)

loop_
_atom_type_symbol
_atom_type_description
_atom_type_scat_dispersion_real
_atom_type_scat_dispersion_imag
_atom_type_scat_source
C C 0.0033 0.0016 'International Tables Vol C Tables 4.2.6.8 and 6.1.1.4'
H H 0.0000 0.0000 'International Tables Vol C Tables 4.2.6.8 and 6.1.1.4'
N N 0.0061 0.0033 'International Tables Vol C Tables 4.2.6.8 and 6.1.1.4'
O O 0.0106 0.0060 'International Tables Vol C Tables 4.2.6.8 and 6.1.1.4'

loop_
_geom_angle_atom_site_label_1
_geom_angle_atom_site_label_2
_geom_angle_atom_site_label_3
_geom_angle
C4 N1 C3 115.18(13)
C7 N2 C1 108.26(10)
C7 N2 C8 123.13(10)
C1 N2 C8 128.42(10)
C17 O1 C20 117.33(10)
C2 C1 N2 109.03(11)
C2 C1 C14 128.04(11)
N2 C1 C14 122.92(11)
C1 C2 C3 107.86(12)
C1 C2 H2 126.1
C3 C2 H2 126.1
N1 C3 C7 122.98(13)
N1 C3 C2 129.90(13)
C7 C3 C2 107.13(11)
N1 C4 C5 125.07(13)
N1 C4 H4 117.5
C5 C4 H4 117.5
C6 C5 C4 120.28(14)
C6 C5 H5 119.9
C4 C5 H5 119.9
C7 C6 C5 115.76(14)
C7 C6 H6 122.1
C5 C6 H6 122.1
C6 C7 N2 131.56(12)
C6 C7 C3 120.66(12)
N2 C7 C3 107.72(11)
C13 C8 C9 120.29(11)
C13 C8 N2 121.12(10)
C9 C8 N2 118.57(10)
C10 C9 C8 119.67(11)
C10 C9 H9 120.2
C8 C9 H9 120.2
C11 C10 C9 120.33(12)
C11 C10 H10 119.8
C9 C10 H10 119.8
C10 C11 C12 119.67(12)
C10 C11 H11 120.2
C12 C11 H11 120.2
C11 C12 C13 120.62(12)
C11 C12 H12 119.7
C13 C12 H12 119.7
C12 C13 C8 119.40(12)
C12 C13 H13 120.3
C8 C13 H13 120.3
C15 C14 C19 117.83(11)
C15 C14 C1 122.60(11)
C19 C14 C1 119.53(11)
C16 C15 C14 121.64(11)
C16 C15 H15 119.2
C14 C15 H15 119.2
C15 C16 C17 119.64(11)
C15 C16 H16 120.2
C17 C16 H16 120.2
O1 C17 C16 124.48(11)
O1 C17 C18 115.83(11)
C16 C17 C18 119.69(12)
C19 C18 C17 120.24(11)
C19 C18 H18 119.9
C17 C18 H18 119.9
C18 C19 C14 120.96(11)
C18 C19 H19 119.5
C14 C19 H19 119.5
O1 C20 H20A 109.5
O1 C20 H20B 109.5
H20A C20 H20B 109.5
O1 C20 H20C 109.5
H20A C20 H20C 109.5
H20B C20 H20C 109.5
C24 N3 C23 115.19(10)
C27 N4 C21 108.05(8)
C27 N4 C28 124.36(9)
C21 N4 C28 125.83(9)
C37 O2 C40 117.16(10)
C22 C21 N4 109.47(9)
C22 C21 C34 127.26(10)
N4 C21 C34 123.15(9)
C21 C22 C23 107.38(10)
C21 C22 H21 126.3
C23 C22 H21 126.3
N3 C23 C27 123.35(10)
N3 C23 C22 129.51(10)
C27 C23 C22 107.14(9)
N3 C24 C25 124.88(11)
N3 C24 H24 117.6
C25 C24 H24 117.6
C26 C25 C24 120.20(11)
C26 C25 H25 119.9
C24 C25 H25 119.9
C25 C26 C27 116.10(11)
C25 C26 H26 122.0
C27 C26 H26 122.0
N4 C27 C26 131.76(10)
N4 C27 C23 107.96(9)
C26 C27 C23 120.28(10)
C29 C28 C33 120.70(10)
C29 C28 N4 120.15(9)
C33 C28 N4 119.14(10)
C28 C29 C30 119.33(11)
C28 C29 H29 120.3
C30 C29 H29 120.3
C31 C30 C29 120.40(12)
C31 C30 H30 119.8
C29 C30 H30 119.8
C30 C31 C32 119.72(11)
C30 C31 H31 120.1
C32 C31 H31 120.1
C31 C32 C33 120.65(11)
C31 C32 H32 119.7
C33 C32 H32 119.7
C32 C33 C28 119.15(11)
C32 C33 H33 120.4
C28 C33 H33 120.4
C35 C34 C39 117.94(10)
C35 C34 C21 122.24(10)
C39 C34 C21 119.74(10)
C36 C35 C34 121.39(11)
C36 C35 H35 119.3
C34 C35 H35 119.3
C37 C36 C35 119.89(11)
C37 C36 H36 120.1
C35 C36 H36 120.1
O2 C37 C36 123.98(11)
O2 C37 C38 116.32(10)
C36 C37 C38 119.71(11)
C39 C38 C37 120.08(11)
C39 C38 H38 120.0
C37 C38 H38 120.0
C38 C39 C34 120.98(11)
C38 C39 H39 119.5
C34 C39 H39 119.5
O2 C40 H40A 109.5
O2 C40 H40B 109.5
H40A C40 H40B 109.5
O2 C40 H40C 109.5
H40A C40 H40C 109.5
H40B C40 H40C 109.5

loop_
_geom_bond_atom_site_label_1
_geom_bond_atom_site_label_2
_geom_bond_distance
N1 C4 1.332(2)
N1 C3 1.3499(17)
N2 C7 1.3834(15)
N2 C1 1.3967(16)
N2 C8 1.4272(15)
O1 C17 1.3703(15)
O1 C20 1.4267(17)
C1 C2 1.3704(18)
C1 C14 1.4654(17)
C2 C3 1.4155(19)
C2 H2 0.9500
C3 C7 1.4149(18)
C4 C5 1.391(2)
C4 H4 0.9500
C5 C6 1.384(2)
C5 H5 0.9500
C6 C7 1.3834(19)
C6 H6 0.9500
C8 C13 1.3859(16)
C8 C9 1.3873(16)
C9 C10 1.3847(18)
C9 H9 0.9500
C10 C11 1.3818(19)
C10 H10 0.9500
C11 C12 1.382(2)
C11 H11 0.9500
C12 C13 1.3847(18)
C12 H12 0.9500
C13 H13 0.9500
C14 C15 1.3937(17)
C14 C19 1.4028(17)
C15 C16 1.3853(17)
C15 H15 0.9500
C16 C17 1.3873(16)
C16 H16 0.9500
C17 C18 1.3948(17)
C18 C19 1.3783(19)
C18 H18 0.9500
C19 H19 0.9500
C20 H20A 0.9800
C20 H20B 0.9800
C20 H20C 0.9800
N3 C24 1.3320(17)
N3 C23 1.3478(14)
N4 C27 1.3823(14)
N4 C21 1.3965(14)
N4 C28 1.4303(13)
O2 C37 1.3665(14)
O2 C40 1.4284(17)
C21 C22 1.3696(14)
C21 C34 1.4659(15)
C22 C23 1.4231(16)
C22 H21 0.9500
C23 C27 1.4125(15)
C24 C25 1.3945(18)
C24 H24 0.9500
C25 C26 1.3806(17)
C25 H25 0.9500
C26 C27 1.3845(16)
C26 H26 0.9500
C28 C29 1.3831(16)
C28 C33 1.3887(15)
C29 C30 1.3918(16)
C29 H29 0.9500
C30 C31 1.3811(19)
C30 H30 0.9500
C31 C32 1.382(2)
C31 H31 0.9500
C32 C33 1.3867(17)
C32 H32 0.9500
C33 H33 0.9500
C34 C35 1.3921(15)
C34 C39 1.3993(15)
C35 C36 1.3837(16)
C35 H35 0.9500
C36 C37 1.3833(17)
C36 H36 0.9500
C37 C38 1.3918(17)
C38 C39 1.3803(16)
C38 H38 0.9500
C39 H39 0.9500
C40 H40A 0.9800
C40 H40B 0.9800
C40 H40C 0.9800

loop_
_geom_torsion_atom_site_label_1
_geom_torsion_atom_site_label_2
_geom_torsion_atom_site_label_3
_geom_torsion_atom_site_label_4
_geom_torsion
C7 N2 C1 C2 1.19(14)
C8 N2 C1 C2 176.20(11)
C7 N2 C1 C14 179.90(11)
C8 N2 C1 C14 -5.08(18)
N2 C1 C2 C3 -0.49(14)
C14 C1 C2 C3 -179.12(11)
C4 N1 C3 C7 -2.43(18)
C4 N1 C3 C2 177.02(13)
C1 C2 C3 N1 -179.88(12)
C1 C2 C3 C7 -0.37(14)
C3 N1 C4 C5 0.2(2)
N1 C4 C5 C6 1.3(2)
C4 C5 C6 C7 -0.6(2)
C5 C6 C7 N2 -178.27(13)
C5 C6 C7 C3 -1.51(19)
C1 N2 C7 C6 175.68(13)
C8 N2 C7 C6 0.3(2)
C1 N2 C7 C3 -1.40(13)
C8 N2 C7 C3 -176.74(10)
N1 C3 C7 C6 3.19(19)
C2 C3 C7 C6 -176.37(12)
N1 C3 C7 N2 -179.35(11)
C2 C3 C7 N2 1.09(13)
C7 N2 C8 C13 119.88(13)
C1 N2 C8 C13 -54.46(17)
C7 N2 C8 C9 -58.59(15)
C1 N2 C8 C9 127.06(13)
C13 C8 C9 C10 -1.12(18)
N2 C8 C9 C10 177.37(11)
C8 C9 C10 C11 0.82(19)
C9 C10 C11 C12 0.30(19)
C10 C11 C12 C13 -1.1(2)
C11 C12 C13 C8 0.8(2)
C9 C8 C13 C12 0.31(18)
N2 C8 C13 C12 -178.14(11)
C2 C1 C14 C15 134.12(14)
N2 C1 C14 C15 -44.34(17)
C2 C1 C14 C19 -43.58(19)
N2 C1 C14 C19 137.96(12)
C19 C14 C15 C16 -0.49(19)
C1 C14 C15 C16 -178.22(11)
C14 C15 C16 C17 0.09(19)
C20 O1 C17 C16 5.39(18)
C20 O1 C17 C18 -174.24(12)
C15 C16 C17 O1 -179.56(12)
C15 C16 C17 C18 0.06(19)
O1 C17 C18 C19 179.85(12)
C16 C17 C18 C19 0.20(19)
C17 C18 C19 C14 -0.6(2)
C15 C14 C19 C18 0.75(19)
C1 C14 C19 C18 178.56(12)
C27 N4 C21 C22 -0.31(12)
C28 N4 C21 C22 -165.66(10)
C27 N4 C21 C34 -176.45(9)
C28 N4 C21 C34 18.20(16)
N4 C21 C22 C23 0.45(12)
C34 C21 C22 C23 176.39(10)
C24 N3 C23 C27 0.48(16)
C24 N3 C23 C22 -179.22(12)
C21 C22 C23 N3 179.32(11)
C21 C22 C23 C27 -0.42(12)
C23 N3 C24 C25 -0.75(18)
N3 C24 C25 C26 0.8(2)
C24 C25 C26 C27 -0.50(17)
C21 N4 C27 C26 -179.11(11)
C28 N4 C27 C26 -13.49(18)
C21 N4 C27 C23 0.04(11)
C28 N4 C27 C23 165.66(10)
C25 C26 C27 N4 179.32(11)
C25 C26 C27 C23 0.26(16)
N3 C23 C27 N4 -179.53(10)
C22 C23 C27 N4 0.23(12)
N3 C23 C27 C26 -0.26(17)
C22 C23 C27 C26 179.49(10)
C27 N4 C28 C29 63.25(15)
C21 N4 C28 C29 -133.69(12)
C27 N4 C28 C33 -117.11(12)
C21 N4 C28 C33 45.95(15)
C33 C28 C29 C30 -0.70(18)
N4 C28 C29 C30 178.93(11)
C28 C29 C30 C31 -1.1(2)
C29 C30 C31 C32 1.5(2)
C30 C31 C32 C33 -0.1(2)
C31 C32 C33 C28 -1.74(19)
C29 C28 C33 C32 2.12(18)
N4 C28 C33 C32 -177.51(11)
C22 C21 C34 C35 -138.77(12)
N4 C21 C34 C35 36.65(15)
C22 C21 C34 C39 38.08(16)
N4 C21 C34 C39 -146.50(11)
C39 C34 C35 C36 0.35(17)
C21 C34 C35 C36 177.26(11)
C34 C35 C36 C37 0.82(18)
C40 O2 C37 C36 5.72(18)
C40 O2 C37 C38 -174.24(12)
C35 C36 C37 O2 178.75(11)
C35 C36 C37 C38 -1.29(18)
O2 C37 C38 C39 -179.46(11)
C36 C37 C38 C39 0.57(18)
C37 C38 C39 C34 0.63(18)
C35 C34 C39 C38 -1.08(17)
C21 C34 C39 C38 -178.06(10)
